data_1507691
loop_
_publ_author_name
'Tanaka, Takayuki'
'Kitano, Masaaki'
'Hayashi, Shin-Ya'
'Aratani, Naoki'
'Osuka, Atsuhiro'

_publ_section_title
;
 Rational Synthesis of A(2)B-type meso-Triarylsubporphyrins.
;
_journal_issue 11
_journal_name_full 'Organic letters'
_journal_page_first 2694
_journal_page_last 2697
_journal_paper_doi 10.1021/ol300865s
_journal_volume 14
_journal_year 2012
_chemical_formula_moiety 'C38 H31 B N3 O, 0.24(C6 H14), 1.53(C H2 Cl2)'
_chemical_formula_sum 'C40.94 H38.35 B Cl3.06 N3 O'
_chemical_formula_weight 707.69
_chemical_name_systematic
; 
 ? 
;
_space_group_IT_number 2
_symmetry_cell_setting triclinic
_symmetry_Int_Tables_number 2
_symmetry_space_group_name_Hall '-P 1'
_symmetry_space_group_name_H-M 'P -1'
_atom_sites_solution_hydrogens geom
_atom_sites_solution_primary direct
_atom_sites_solution_secondary difmap
_audit_creation_method SHELXL-97
_cell_angle_alpha 99.827(2)
_cell_angle_beta 96.5051(19)
_cell_angle_gamma 93.876(2)
_cell_formula_units_Z 2
_cell_length_a 9.8047(3)
_cell_length_b 11.0075(4)
_cell_length_c 16.8098(5)
_cell_measurement_reflns_used 37632
_cell_measurement_temperature 93(2)
_cell_measurement_theta_max 68.23
_cell_measurement_theta_min 3.32
_cell_volume 1769.06(10)
_computing_structure_refinement 'SHELXL-97 (Sheldrick, 1997)'
_computing_structure_solution 'SHELXS-97 (Sheldrick, 1990)'
_diffrn_ambient_temperature 93(2)
_diffrn_detector_area_resol_mean 10.00
_diffrn_measured_fraction_theta_full 0.960
_diffrn_measured_fraction_theta_max 0.960
_diffrn_measurement_device_type 'Rigaku RAXIS-RAPID'
_diffrn_measurement_method \w
_diffrn_radiation_monochromator graphite
_diffrn_radiation_source 'fine-focus sealed tube'
_diffrn_radiation_type CuK\a
_diffrn_radiation_wavelength 1.54187
_diffrn_reflns_av_R_equivalents 0.0670
_diffrn_reflns_av_sigmaI/netI 0.0850
_diffrn_reflns_limit_h_max 11
_diffrn_reflns_limit_h_min -11
_diffrn_reflns_limit_k_max 12
_diffrn_reflns_limit_k_min -12
_diffrn_reflns_limit_l_max 19
_diffrn_reflns_limit_l_min -19
_diffrn_reflns_number 16524
_diffrn_reflns_theta_full 65.00
_diffrn_reflns_theta_max 65.00
_diffrn_reflns_theta_min 4.48
_exptl_absorpt_coefficient_mu 2.676
_exptl_absorpt_correction_T_max 0.7757
_exptl_absorpt_correction_T_min 0.5007
_exptl_absorpt_correction_type multi-scan
_exptl_absorpt_process_details
;Higashi, T. (1995). 
 Program for Absorption Correction.
 Rigaku Corporation, Tokyo, Japan.
;
_exptl_crystal_colour yellow
_exptl_crystal_density_diffrn 1.329
_exptl_crystal_density_method 'not measured'
_exptl_crystal_description prism
_exptl_crystal_F_000 740
_exptl_crystal_size_max 0.30
_exptl_crystal_size_mid 0.20
_exptl_crystal_size_min 0.10
_refine_diff_density_max 0.377
_refine_diff_density_min -0.468
_refine_diff_density_rms 0.058
_refine_ls_extinction_method none
_refine_ls_goodness_of_fit_ref 1.002
_refine_ls_hydrogen_treatment constr
_refine_ls_matrix_type full
_refine_ls_number_parameters 474
_refine_ls_number_reflns 5778
_refine_ls_number_restraints 2
_refine_ls_restrained_S_all 1.004
_refine_ls_R_factor_all 0.1013
_refine_ls_R_factor_gt 0.0673
_refine_ls_shift/su_max 0.049
_refine_ls_shift/su_mean 0.003
_refine_ls_structure_factor_coef Fsqd
_refine_ls_weighting_details 'calc w=1/[\s^2^(Fo^2^)+(0.1045P)^2^+0.0000P] where P=(Fo^2^+2Fc^2^)/3'
_refine_ls_weighting_scheme calc
_refine_ls_wR_factor_gt 0.1738
_refine_ls_wR_factor_ref 0.1998
_reflns_number_gt 3411
_reflns_number_total 5778
_reflns_threshold_expression >2sigma(I)
_cod_data_source_file ol300865s_si_002.cif
_cod_data_source_block 20128ta
_cod_database_code 1507691

loop_
_symmetry_equiv_pos_as_xyz
'x, y, z'
'-x, -y, -z'

loop_
_atom_site_label
_atom_site_type_symbol
_atom_site_fract_x
_atom_site_fract_y
_atom_site_fract_z
_atom_site_U_iso_or_equiv
_atom_site_adp_type
_atom_site_occupancy
_atom_site_symmetry_multiplicity
_atom_site_calc_flag
_atom_site_refinement_flags
_atom_site_disorder_assembly
_atom_site_disorder_group
C1 C 0.6278(3) 1.1024(3) 0.2580(2) 0.0415(9) Uani 1 1 d . . .
C2 C 0.6246(3) 1.1708(4) 0.3392(2) 0.0431(9) Uani 1 1 d . . .
H1 H 0.6022 1.2539 0.3527 0.052 Uiso 1 1 calc R . .
C3 C 0.6597(3) 1.0941(3) 0.3932(2) 0.0451(9) Uani 1 1 d . . .
H2 H 0.6661 1.1153 0.4508 0.054 Uiso 1 1 calc R . .
C4 C 0.6850(3) 0.9779(4) 0.3487(2) 0.0424(9) Uani 1 1 d . . .
C5 C 0.7536(3) 0.8752(3) 0.3699(2) 0.0439(9) Uani 1 1 d . . .
C6 C 0.8053(4) 0.7936(4) 0.3072(2) 0.0462(9) Uani 1 1 d . . .
C8 C 0.9359(4) 0.6762(4) 0.2278(2) 0.0494(10) Uani 1 1 d . . .
H35 H 0.9994 0.6195 0.2095 0.059 Uiso 1 1 calc R . .
C9 C 0.8550(4) 0.7452(3) 0.1778(2) 0.0459(9) Uani 1 1 d . . .
C10 C 0.8588(4) 0.7764(4) 0.0995(2) 0.0474(10) Uani 1 1 d . . .
C11 C 0.7904(4) 0.8784(4) 0.0803(2) 0.0450(9) Uani 1 1 d . . .
C12 C 0.8113(4) 0.9625(4) 0.0255(2) 0.0446(9) Uani 1 1 d . . .
H5 H 0.8617 0.9481 -0.0197 0.054 Uiso 1 1 calc R . .
C13 C 0.7475(4) 1.0659(4) 0.0488(2) 0.0466(9) Uani 1 1 d . . .
H6 H 0.7463 1.1363 0.0230 0.056 Uiso 1 1 calc R . .
C14 C 0.6817(4) 1.0504(4) 0.1194(2) 0.0446(9) Uani 1 1 d . . .
C15 C 0.6304(3) 1.1352(3) 0.1801(2) 0.0434(9) Uani 1 1 d . . .
C16 C 0.7877(4) 0.8669(4) 0.4571(2) 0.0450(9) Uani 1 1 d . . .
C17 C 0.6864(4) 0.8706(4) 0.5082(2) 0.0486(10) Uani 1 1 d . . .
H7 H 0.5940 0.8793 0.4874 0.058 Uiso 1 1 calc R . .
C18 C 0.7181(4) 0.8616(4) 0.5893(2) 0.0493(10) Uani 1 1 d . . .
H8 H 0.6463 0.8632 0.6229 0.059 Uiso 1 1 calc R . .
C19 C 0.8519(4) 0.8502(3) 0.6231(2) 0.0457(9) Uani 1 1 d . . .
C20 C 0.9535(4) 0.8487(3) 0.5709(2) 0.0497(10) Uani 1 1 d . . .
H9 H 1.0464 0.8421 0.5917 0.060 Uiso 1 1 calc R . .
C21 C 0.9220(4) 0.8565(3) 0.4901(2) 0.0459(9) Uani 1 1 d . . .
H10 H 0.9934 0.8548 0.4562 0.055 Uiso 1 1 calc R . .
C22 C 0.8900(4) 0.8454(4) 0.7133(2) 0.0533(10) Uani 1 1 d . . .
C23 C 0.7675(4) 0.8008(4) 0.7518(2) 0.0610(12) Uani 1 1 d . . .
H11 H 0.6967 0.8592 0.7497 0.092 Uiso 1 1 calc R . .
H12 H 0.7974 0.7953 0.8086 0.092 Uiso 1 1 calc R . .
H13 H 0.7295 0.7189 0.7219 0.092 Uiso 1 1 calc R . .
C24 C 0.9519(6) 0.9733(5) 0.7563(3) 0.105(2) Uani 1 1 d . . .
H14 H 1.0263 1.0013 0.7276 0.157 Uiso 1 1 calc R . .
H15 H 0.9889 0.9696 0.8125 0.157 Uiso 1 1 calc R . .
H16 H 0.8804 1.0314 0.7567 0.157 Uiso 1 1 calc R . .
C25 C 1.0011(5) 0.7531(6) 0.7231(3) 0.0917(18) Uani 1 1 d . . .
H17 H 0.9629 0.6695 0.6966 0.138 Uiso 1 1 calc R . .
H18 H 1.0289 0.7541 0.7811 0.138 Uiso 1 1 calc R . .
H19 H 1.0815 0.7774 0.6977 0.138 Uiso 1 1 calc R . .
C26 C 0.9485(4) 0.7160(3) 0.0418(2) 0.0453(9) Uani 1 1 d . . .
C27 C 1.0811(4) 0.6911(4) 0.0680(2) 0.0520(10) Uani 1 1 d . . .
H20 H 1.1174 0.7155 0.1238 0.062 Uiso 1 1 calc R . .
C28 C 1.1611(4) 0.6304(4) 0.0134(2) 0.0560(11) Uani 1 1 d . . .
H49 H 1.2513 0.6125 0.0322 0.067 Uiso 1 1 calc R . .
C29 C 1.1113(4) 0.5964(4) -0.0673(2) 0.0571(11) Uani 1 1 d . . .
H22 H 1.1669 0.5557 -0.1045 0.069 Uiso 1 1 calc R . .
C30 C 0.9799(4) 0.6214(4) -0.0944(2) 0.0570(11) Uani 1 1 d . . .
H23 H 0.9444 0.5969 -0.1503 0.068 Uiso 1 1 calc R . .
C31 C 0.8992(4) 0.6824(3) -0.0403(2) 0.0502(10) Uani 1 1 d . . .
H24 H 0.8096 0.7012 -0.0597 0.060 Uiso 1 1 calc R . .
C32 C 0.5972(4) 1.2574(4) 0.1631(2) 0.0439(9) Uani 1 1 d . . .
C33 C 0.5155(4) 1.2644(4) 0.0896(2) 0.0478(10) Uani 1 1 d . . .
H25 H 0.4824 1.1909 0.0521 0.057 Uiso 1 1 calc R . .
C34 C 0.4835(4) 1.3786(4) 0.0720(2) 0.0525(10) Uani 1 1 d . . .
H26 H 0.4292 1.3821 0.0220 0.063 Uiso 1 1 calc R . .
C35 C 0.5288(4) 1.4874(4) 0.1255(2) 0.0539(11) Uani 1 1 d . . .
H27 H 0.5049 1.5648 0.1131 0.065 Uiso 1 1 calc R . .
C36 C 0.6100(4) 1.4813(4) 0.1980(2) 0.0499(10) Uani 1 1 d . . .
H28 H 0.6425 1.5551 0.2354 0.060 Uiso 1 1 calc R . .
C37 C 0.6433(4) 1.3673(4) 0.2156(2) 0.0459(9) Uani 1 1 d . . .
H29 H 0.6995 1.3646 0.2650 0.055 Uiso 1 1 calc R . .
C38 C 0.4127(4) 0.8535(4) 0.1528(3) 0.0662(12) Uani 1 1 d . . .
H30 H 0.3985 0.9246 0.1939 0.099 Uiso 1 1 calc R . .
H31 H 0.3317 0.7932 0.1438 0.099 Uiso 1 1 calc R . .
H32 H 0.4261 0.8815 0.1017 0.099 Uiso 1 1 calc R . .
C39 C 0.4002(4) 0.6962(4) 0.3254(3) 0.0698(13) Uani 1 1 d . . .
H33 H 0.4576 0.7164 0.2839 0.084 Uiso 1 1 calc R . .
H34 H 0.4622 0.6755 0.3710 0.084 Uiso 1 1 calc R . .
N1 N 0.6554(3) 0.9847(3) 0.26788(16) 0.0422(7) Uani 1 1 d . . .
N2 N 0.7723(3) 0.8069(3) 0.22813(17) 0.0453(8) Uani 1 1 d . . .
N3 N 0.7039(3) 0.9332(3) 0.13203(16) 0.0439(8) Uani 1 1 d . . .
B1 B 0.6569(4) 0.8768(4) 0.2006(2) 0.0453(11) Uani 1 1 d . . .
O1 O 0.5305(2) 0.7976(2) 0.18028(14) 0.0501(7) Uani 1 1 d . . .
Cl1 Cl 0.31529(13) 0.82743(12) 0.36183(7) 0.0781(4) Uani 1 1 d . . .
Cl2 Cl 0.28504(13) 0.56751(13) 0.28292(8) 0.0907(5) Uani 1 1 d . . .
Cl5 Cl 0.6326(4) 0.5198(2) 0.42374(18) 0.0926(13) Uani 0.531(6) 1 d P A 1
Cl6 Cl 0.8433(3) 0.3992(3) 0.50686(17) 0.0864(13) Uani 0.531(6) 1 d P A 1
C41 C 0.744(4) 0.511(2) 0.486(2) 0.27(2) Uani 0.531(6) 1 d P A 1
H37 H 0.7050 0.5369 0.5372 0.329 Uiso 0.531(6) 1 calc PR A 1
H38 H 0.8119 0.5802 0.4823 0.329 Uiso 0.531(6) 1 calc PR A 1
C42 C 0.9067(4) 0.7054(3) 0.3054(2) 0.0480(10) Uani 1 1 d . . .
H36 H 0.9466 0.6731 0.3507 0.058 Uiso 1 1 calc R . .
C43 C 0.5857(15) 0.4977(13) 0.4953(12) 0.145(7) Uani 0.469(6) 1 d PD . 2
H39 H 0.5914 0.4098 0.5003 0.174 Uiso 0.469(6) 1 calc PR A 2
H40 H 0.5769 0.4953 0.4357 0.174 Uiso 0.469(6) 1 calc PR A 2
C45 C 0.871(3) 0.467(2) 0.4833(18) 0.245(18) Uani 0.469(6) 1 d PD A 2
H46 H 0.9588 0.5156 0.5043 0.368 Uiso 0.469(6) 1 calc PR A 2
H47 H 0.8597 0.4515 0.4237 0.368 Uiso 0.469(6) 1 calc PR A 2
H48 H 0.8695 0.3878 0.5027 0.368 Uiso 0.469(6) 1 calc PR A 2
C46 C 0.7520(13) 0.5387(10) 0.5136(7) 0.063(4) Uani 0.469(6) 1 d PD A 2
H44 H 0.7639 0.6197 0.4959 0.075 Uiso 0.469(6) 1 calc PR A 2
H45 H 0.7731 0.5562 0.5737 0.075 Uiso 0.469(6) 1 calc PR A 2

loop_
_atom_site_aniso_label
_atom_site_aniso_U_11
_atom_site_aniso_U_22
_atom_site_aniso_U_33
_atom_site_aniso_U_23
_atom_site_aniso_U_13
_atom_site_aniso_U_12
C1 0.0360(19) 0.048(2) 0.043(2) 0.0122(18) 0.0036(16) 0.0134(17)
C2 0.042(2) 0.048(2) 0.042(2) 0.0097(18) 0.0076(16) 0.0151(18)
C3 0.047(2) 0.051(3) 0.041(2) 0.0107(18) 0.0074(17) 0.0140(19)
C4 0.040(2) 0.052(2) 0.0376(19) 0.0110(17) 0.0049(16) 0.0111(17)
C5 0.040(2) 0.054(2) 0.041(2) 0.0158(18) 0.0073(16) 0.0111(18)
C6 0.050(2) 0.055(3) 0.040(2) 0.0163(18) 0.0115(17) 0.0168(19)
C8 0.055(2) 0.049(2) 0.050(2) 0.0156(19) 0.0120(19) 0.0197(19)
C9 0.047(2) 0.049(2) 0.045(2) 0.0124(18) 0.0098(17) 0.0161(19)
C10 0.050(2) 0.056(3) 0.039(2) 0.0110(18) 0.0091(17) 0.0142(19)
C11 0.045(2) 0.050(2) 0.041(2) 0.0080(18) 0.0047(17) 0.0135(18)
C12 0.045(2) 0.055(3) 0.0356(19) 0.0120(17) 0.0051(16) 0.0120(19)
C13 0.049(2) 0.054(3) 0.038(2) 0.0141(18) 0.0014(17) 0.0097(19)
C14 0.044(2) 0.053(3) 0.039(2) 0.0158(18) -0.0003(17) 0.0118(18)
C15 0.037(2) 0.053(3) 0.042(2) 0.0157(18) -0.0007(16) 0.0112(18)
C16 0.043(2) 0.053(2) 0.042(2) 0.0138(18) 0.0058(17) 0.0150(18)
C17 0.045(2) 0.064(3) 0.041(2) 0.0134(19) 0.0069(17) 0.0166(19)
C18 0.045(2) 0.063(3) 0.043(2) 0.0141(19) 0.0071(17) 0.0074(19)
C19 0.046(2) 0.048(2) 0.044(2) 0.0121(18) 0.0001(17) 0.0078(18)
C20 0.046(2) 0.051(3) 0.053(2) 0.0125(19) 0.0014(18) 0.0119(19)
C21 0.044(2) 0.053(3) 0.043(2) 0.0147(18) 0.0050(17) 0.0104(18)
C22 0.058(3) 0.061(3) 0.041(2) 0.0162(19) -0.0012(19) 0.007(2)
C23 0.057(3) 0.086(3) 0.047(2) 0.024(2) 0.0071(19) 0.022(2)
C24 0.153(5) 0.099(5) 0.049(3) 0.018(3) -0.018(3) -0.040(4)
C25 0.064(3) 0.157(6) 0.075(3) 0.061(3) 0.017(2) 0.048(3)
C26 0.048(2) 0.046(2) 0.046(2) 0.0141(18) 0.0109(18) 0.0127(18)
C27 0.054(2) 0.056(3) 0.051(2) 0.0162(19) 0.0135(19) 0.015(2)
C28 0.055(3) 0.058(3) 0.062(3) 0.018(2) 0.017(2) 0.021(2)
C29 0.067(3) 0.054(3) 0.056(3) 0.011(2) 0.025(2) 0.014(2)
C30 0.069(3) 0.057(3) 0.048(2) 0.009(2) 0.015(2) 0.012(2)
C31 0.058(2) 0.049(3) 0.046(2) 0.0123(19) 0.0093(19) 0.013(2)
C32 0.043(2) 0.049(3) 0.045(2) 0.0140(19) 0.0102(17) 0.0158(19)
C33 0.047(2) 0.053(3) 0.045(2) 0.0133(18) -0.0006(17) 0.0140(19)
C34 0.049(2) 0.066(3) 0.049(2) 0.022(2) 0.0068(19) 0.019(2)
C35 0.057(3) 0.056(3) 0.057(2) 0.023(2) 0.014(2) 0.022(2)
C36 0.052(2) 0.050(3) 0.052(2) 0.0112(19) 0.0110(19) 0.0173(19)
C37 0.045(2) 0.056(3) 0.043(2) 0.0179(19) 0.0089(17) 0.0198(19)
C38 0.050(2) 0.085(4) 0.064(3) 0.016(2) 0.002(2) 0.012(2)
C39 0.060(3) 0.066(3) 0.084(3) 0.022(3) 0.001(2) 0.006(2)
N1 0.0424(17) 0.049(2) 0.0378(16) 0.0119(14) 0.0035(13) 0.0150(14)
N2 0.0491(18) 0.052(2) 0.0406(17) 0.0149(15) 0.0114(14) 0.0181(15)
N3 0.0462(18) 0.050(2) 0.0377(16) 0.0122(14) 0.0038(14) 0.0140(15)
B1 0.047(3) 0.053(3) 0.041(2) 0.015(2) 0.007(2) 0.015(2)
O1 0.0458(15) 0.0556(17) 0.0501(15) 0.0121(13) 0.0046(12) 0.0081(13)
Cl1 0.0893(9) 0.0792(9) 0.0672(7) 0.0104(6) 0.0158(6) 0.0152(7)
Cl2 0.0728(8) 0.0774(10) 0.1179(11) 0.0026(8) 0.0164(7) 0.0103(7)
Cl5 0.140(3) 0.0594(17) 0.0703(19) 0.0033(13) -0.0219(17) 0.0351(17)
Cl6 0.099(2) 0.064(2) 0.091(2) 0.0076(14) -0.0105(15) 0.0241(15)
C41 0.28(4) 0.17(3) 0.33(5) -0.11(3) 0.14(4) -0.05(3)
C42 0.056(2) 0.050(2) 0.043(2) 0.0147(18) 0.0089(18) 0.0189(19)
C43 0.180(17) 0.088(11) 0.139(15) -0.020(9) -0.060(14) 0.052(12)
C45 0.36(4) 0.089(15) 0.35(4) 0.063(19) 0.27(3) 0.038(19)
C46 0.103(10) 0.034(6) 0.044(5) 0.004(5) -0.023(5) 0.027(6)

loop_
_atom_type_symbol
_atom_type_description
_atom_type_scat_dispersion_real
_atom_type_scat_dispersion_imag
_atom_type_scat_source
C C 0.0181 0.0091 'International Tables Vol C Tables 4.2.6.8 and 6.1.1.4'
H H 0.0000 0.0000 'International Tables Vol C Tables 4.2.6.8 and 6.1.1.4'
B B 0.0090 0.0039 'International Tables Vol C Tables 4.2.6.8 and 6.1.1.4'
O O 0.0492 0.0322 'International Tables Vol C Tables 4.2.6.8 and 6.1.1.4'
N N 0.0311 0.0180 'International Tables Vol C Tables 4.2.6.8 and 6.1.1.4'
Cl Cl 0.3639 0.7018 'International Tables Vol C Tables 4.2.6.8 and 6.1.1.4'

loop_
_geom_angle_atom_site_label_1
_geom_angle_atom_site_label_2
_geom_angle_atom_site_label_3
_geom_angle
_geom_angle_site_symmetry_1
_geom_angle_site_symmetry_3
N1 C1 C15 118.9(3) . .
N1 C1 C2 105.7(3) . .
C15 C1 C2 134.6(3) . .
C3 C2 C1 107.6(3) . .
C3 C2 H1 126.2 . .
C1 C2 H1 126.2 . .
C2 C3 C4 108.7(3) . .
C2 C3 H2 125.7 . .
C4 C3 H2 125.7 . .
N1 C4 C3 106.3(3) . .
N1 C4 C5 118.7(3) . .
C3 C4 C5 133.7(3) . .
C6 C5 C4 118.4(3) . .
C6 C5 C16 121.5(3) . .
C4 C5 C16 119.4(3) . .
N2 C6 C5 118.9(3) . .
N2 C6 C42 105.6(3) . .
C5 C6 C42 134.8(3) . .
C42 C8 C9 108.8(3) . .
C42 C8 H35 125.6 . .
C9 C8 H35 125.6 . .
N2 C9 C10 118.1(3) . .
N2 C9 C8 105.1(3) . .
C10 C9 C8 135.8(3) . .
C11 C10 C9 119.0(3) . .
C11 C10 C26 118.8(3) . .
C9 C10 C26 121.6(3) . .
N3 C11 C10 119.5(3) . .
N3 C11 C12 105.4(3) . .
C10 C11 C12 133.5(3) . .
C13 C12 C11 108.9(3) . .
C13 C12 H5 125.5 . .
C11 C12 H5 125.5 . .
C12 C13 C14 108.1(3) . .
C12 C13 H6 125.9 . .
C14 C13 H6 125.9 . .
N3 C14 C15 120.1(3) . .
N3 C14 C13 105.6(3) . .
C15 C14 C13 132.8(4) . .
C1 C15 C14 117.5(3) . .
C1 C15 C32 122.7(3) . .
C14 C15 C32 119.4(3) . .
C17 C16 C21 118.0(3) . .
C17 C16 C5 120.8(3) . .
C21 C16 C5 121.3(3) . .
C16 C17 C18 120.7(3) . .
C16 C17 H7 119.6 . .
C18 C17 H7 119.6 . .
C17 C18 C19 122.0(3) . .
C17 C18 H8 119.0 . .
C19 C18 H8 119.0 . .
C18 C19 C20 116.5(3) . .
C18 C19 C22 122.8(3) . .
C20 C19 C22 120.6(3) . .
C21 C20 C19 121.6(3) . .
C21 C20 H9 119.2 . .
C19 C20 H9 119.2 . .
C20 C21 C16 121.2(3) . .
C20 C21 H10 119.4 . .
C16 C21 H10 119.4 . .
C23 C22 C24 111.8(4) . .
C23 C22 C19 112.2(3) . .
C24 C22 C19 108.1(3) . .
C23 C22 C25 106.7(3) . .
C24 C22 C25 108.0(4) . .
C19 C22 C25 110.0(3) . .
C22 C23 H11 109.5 . .
C22 C23 H12 109.5 . .
H11 C23 H12 109.5 . .
C22 C23 H13 109.5 . .
H11 C23 H13 109.5 . .
H12 C23 H13 109.5 . .
C22 C24 H14 109.5 . .
C22 C24 H15 109.5 . .
H14 C24 H15 109.5 . .
C22 C24 H16 109.5 . .
H14 C24 H16 109.5 . .
H15 C24 H16 109.5 . .
C22 C25 H17 109.5 . .
C22 C25 H18 109.5 . .
H17 C25 H18 109.5 . .
C22 C25 H19 109.5 . .
H17 C25 H19 109.5 . .
H18 C25 H19 109.5 . .
C27 C26 C31 118.6(3) . .
C27 C26 C10 121.5(3) . .
C31 C26 C10 119.9(3) . .
C26 C27 C28 120.4(4) . .
C26 C27 H20 119.8 . .
C28 C27 H20 119.8 . .
C29 C28 C27 120.6(4) . .
C29 C28 H49 119.7 . .
C27 C28 H49 119.7 . .
C28 C29 C30 119.6(4) . .
C28 C29 H22 120.2 . .
C30 C29 H22 120.2 . .
C29 C30 C31 120.2(4) . .
C29 C30 H23 119.9 . .
C31 C30 H23 119.9 . .
C26 C31 C30 120.4(4) . .
C26 C31 H24 119.8 . .
C30 C31 H24 119.8 . .
C37 C32 C33 117.7(3) . .
C37 C32 C15 123.2(3) . .
C33 C32 C15 119.0(3) . .
C34 C33 C32 120.1(4) . .
C34 C33 H25 119.9 . .
C32 C33 H25 119.9 . .
C35 C34 C33 121.5(4) . .
C35 C34 H26 119.3 . .
C33 C34 H26 119.3 . .
C34 C35 C36 118.8(4) . .
C34 C35 H27 120.6 . .
C36 C35 H27 120.6 . .
C37 C36 C35 119.9(4) . .
C37 C36 H28 120.0 . .
C35 C36 H28 120.0 . .
C32 C37 C36 121.9(3) . .
C32 C37 H29 119.0 . .
C36 C37 H29 119.0 . .
O1 C38 H30 109.5 . .
O1 C38 H31 109.5 . .
H30 C38 H31 109.5 . .
O1 C38 H32 109.5 . .
H30 C38 H32 109.5 . .
H31 C38 H32 109.5 . .
Cl2 C39 Cl1 112.4(2) . .
Cl2 C39 H33 109.1 . .
Cl1 C39 H33 109.1 . .
Cl2 C39 H34 109.1 . .
Cl1 C39 H34 109.1 . .
H33 C39 H34 107.9 . .
C4 N1 C1 111.2(3) . .
C4 N1 B1 123.2(3) . .
C1 N1 B1 125.6(3) . .
C6 N2 C9 111.9(3) . .
C6 N2 B1 123.5(3) . .
C9 N2 B1 124.6(3) . .
C14 N3 C11 111.5(3) . .
C14 N3 B1 124.8(3) . .
C11 N3 B1 123.2(3) . .
O1 B1 N2 110.7(3) . .
O1 B1 N1 115.0(3) . .
N2 B1 N1 105.4(3) . .
O1 B1 N3 115.2(3) . .
N2 B1 N3 105.3(3) . .
N1 B1 N3 104.4(3) . .
C38 O1 B1 116.1(3) . .
Cl5 C41 Cl6 135.1(18) . .
Cl5 C41 H37 103.4 . .
Cl6 C41 H37 103.4 . .
Cl5 C41 H38 103.4 . .
Cl6 C41 H38 103.4 . .
H37 C41 H38 105.2 . .
C8 C42 C6 108.1(3) . .
C8 C42 H36 125.9 . .
C6 C42 H36 125.9 . .
C46 C43 C43 158.3(15) . 2_666
C46 C43 H39 96.7 . .
C43 C43 H39 96.7 2_666 .
C46 C43 H40 96.7 . .
C43 C43 H40 96.7 2_666 .
H39 C43 H40 103.5 . .
C46 C45 H46 109.5 . .
C46 C45 H47 109.5 . .
H46 C45 H47 109.5 . .
C46 C45 H48 109.4 . .
H46 C45 H48 109.5 . .
H47 C45 H48 109.5 . .
C45 C46 C43 128.5(14) . .
C45 C46 H44 105.2 . .
C43 C46 H44 105.2 . .
C45 C46 H45 105.2 . .
C43 C46 H45 105.2 . .
H44 C46 H45 105.9 . .

loop_
_geom_bond_atom_site_label_1
_geom_bond_atom_site_label_2
_geom_bond_distance
_geom_bond_site_symmetry_2
C1 N1 1.375(4) .
C1 C15 1.420(4) .
C1 C2 1.446(5) .
C2 C3 1.374(4) .
C2 H1 0.9500 .
C3 C4 1.420(5) .
C3 H2 0.9500 .
C4 N1 1.373(4) .
C4 C5 1.429(5) .
C5 C6 1.427(5) .
C5 C16 1.485(5) .
C6 N2 1.367(4) .
C6 C42 1.435(4) .
C8 C42 1.357(5) .
C8 C9 1.435(5) .
C8 H35 0.9500 .
C9 N2 1.367(4) .
C9 C10 1.418(5) .
C10 C11 1.412(5) .
C10 C26 1.486(5) .
C11 N3 1.377(4) .
C11 C12 1.433(5) .
C12 C13 1.356(5) .
C12 H5 0.9500 .
C13 C14 1.443(5) .
C13 H6 0.9500 .
C14 N3 1.370(4) .
C14 C15 1.421(5) .
C15 C32 1.472(5) .
C16 C17 1.383(4) .
C16 C21 1.389(5) .
C17 C18 1.385(5) .
C17 H7 0.9500 .
C18 C19 1.392(5) .
C18 H8 0.9500 .
C19 C20 1.399(5) .
C19 C22 1.530(5) .
C20 C21 1.378(5) .
C20 H9 0.9500 .
C21 H10 0.9500 .
C22 C23 1.519(5) .
C22 C24 1.520(6) .
C22 C25 1.553(5) .
C23 H11 0.9800 .
C23 H12 0.9800 .
C23 H13 0.9800 .
C24 H14 0.9800 .
C24 H15 0.9800 .
C24 H16 0.9800 .
C25 H17 0.9800 .
C25 H18 0.9800 .
C25 H19 0.9800 .
C26 C27 1.386(5) .
C26 C31 1.388(5) .
C27 C28 1.390(5) .
C27 H20 0.9500 .
C28 C29 1.367(5) .
C28 H49 0.9500 .
C29 C30 1.379(5) .
C29 H22 0.9500 .
C30 C31 1.389(5) .
C30 H23 0.9500 .
C31 H24 0.9500 .
C32 C37 1.385(5) .
C32 C33 1.410(5) .
C33 C34 1.387(5) .
C33 H25 0.9500 .
C34 C35 1.382(6) .
C34 H26 0.9500 .
C35 C36 1.392(5) .
C35 H27 0.9500 .
C36 C37 1.389(5) .
C36 H28 0.9500 .
C37 H29 0.9500 .
C38 O1 1.413(4) .
C38 H30 0.9800 .
C38 H31 0.9800 .
C38 H32 0.9800 .
C39 Cl2 1.746(5) .
C39 Cl1 1.769(4) .
C39 H33 0.9900 .
C39 H34 0.9900 .
N1 B1 1.495(5) .
N2 B1 1.486(5) .
N3 B1 1.502(5) .
B1 O1 1.439(5) .
Cl5 C41 1.44(4) .
Cl6 C41 1.68(3) .
C41 H37 0.9900 .
C41 H38 0.9900 .
C42 H36 0.9500 .
C43 C46 1.642(17) .
C43 C43 1.71(3) 2_666
C43 H39 0.9900 .
C43 H40 0.9900 .
C45 C46 1.537(16) .
C45 H46 0.9800 .
C45 H47 0.9800 .
C45 H48 0.9800 .
C46 H44 0.9900 .
C46 H45 0.9900 .

loop_
_geom_torsion_atom_site_label_1
_geom_torsion_atom_site_label_2
_geom_torsion_atom_site_label_3
_geom_torsion_atom_site_label_4
_geom_torsion
_geom_torsion_site_symmetry_1
N1 C1 C2 C3 4.2(4) .
C15 C1 C2 C3 -164.3(4) .
C1 C2 C3 C4 -0.2(4) .
C2 C3 C4 N1 -3.9(4) .
C2 C3 C4 C5 162.8(4) .
N1 C4 C5 C6 8.5(5) .
C3 C4 C5 C6 -156.9(4) .
N1 C4 C5 C16 179.4(3) .
C3 C4 C5 C16 14.0(6) .
C4 C5 C6 N2 -8.2(5) .
C16 C5 C6 N2 -178.9(3) .
C4 C5 C6 C42 160.0(4) .
C16 C5 C6 C42 -10.7(7) .
C42 C8 C9 N2 -4.3(4) .
C42 C8 C9 C10 163.5(5) .
N2 C9 C10 C11 7.2(6) .
C8 C9 C10 C11 -159.4(4) .
N2 C9 C10 C26 178.5(3) .
C8 C9 C10 C26 11.8(7) .
C9 C10 C11 N3 -10.3(6) .
C26 C10 C11 N3 178.2(3) .
C9 C10 C11 C12 152.7(4) .
C26 C10 C11 C12 -18.8(7) .
N3 C11 C12 C13 4.3(4) .
C10 C11 C12 C13 -160.3(4) .
C11 C12 C13 C14 -0.6(4) .
C12 C13 C14 N3 -3.3(4) .
C12 C13 C14 C15 162.4(4) .
N1 C1 C15 C14 -9.3(5) .
C2 C1 C15 C14 158.1(4) .
N1 C1 C15 C32 177.6(3) .
C2 C1 C15 C32 -15.0(6) .
N3 C14 C15 C1 11.3(5) .
C13 C14 C15 C1 -152.7(4) .
N3 C14 C15 C32 -175.4(3) .
C13 C14 C15 C32 20.6(6) .
C6 C5 C16 C17 -134.2(4) .
C4 C5 C16 C17 55.2(5) .
C6 C5 C16 C21 46.4(5) .
C4 C5 C16 C21 -124.2(4) .
C21 C16 C17 C18 -1.3(6) .
C5 C16 C17 C18 179.3(4) .
C16 C17 C18 C19 0.9(6) .
C17 C18 C19 C20 0.2(6) .
C17 C18 C19 C22 177.5(4) .
C18 C19 C20 C21 -0.7(6) .
C22 C19 C20 C21 -178.1(4) .
C19 C20 C21 C16 0.3(6) .
C17 C16 C21 C20 0.7(6) .
C5 C16 C21 C20 -179.9(4) .
C18 C19 C22 C23 23.9(5) .
C20 C19 C22 C23 -158.8(4) .
C18 C19 C22 C24 -99.8(5) .
C20 C19 C22 C24 77.4(5) .
C18 C19 C22 C25 142.6(4) .
C20 C19 C22 C25 -40.2(5) .
C11 C10 C26 C27 131.1(4) .
C9 C10 C26 C27 -40.2(6) .
C11 C10 C26 C31 -49.5(5) .
C9 C10 C26 C31 139.2(4) .
C31 C26 C27 C28 -1.8(6) .
C10 C26 C27 C28 177.6(4) .
C26 C27 C28 C29 1.1(6) .
C27 C28 C29 C30 -0.6(6) .
C28 C29 C30 C31 0.9(6) .
C27 C26 C31 C30 2.0(6) .
C10 C26 C31 C30 -177.4(4) .
C29 C30 C31 C26 -1.6(6) .
C1 C15 C32 C37 42.4(5) .
C14 C15 C32 C37 -130.5(4) .
C1 C15 C32 C33 -138.2(4) .
C14 C15 C32 C33 48.9(5) .
C37 C32 C33 C34 -0.2(5) .
C15 C32 C33 C34 -179.6(3) .
C32 C33 C34 C35 -0.6(5) .
C33 C34 C35 C36 1.0(6) .
C34 C35 C36 C37 -0.4(5) .
C33 C32 C37 C36 0.8(5) .
C15 C32 C37 C36 -179.8(3) .
C35 C36 C37 C32 -0.5(5) .
C3 C4 N1 C1 6.8(4) .
C5 C4 N1 C1 -162.2(3) .
C3 C4 N1 B1 -174.5(3) .
C5 C4 N1 B1 16.5(5) .
C15 C1 N1 C4 163.8(3) .
C2 C1 N1 C4 -6.9(4) .
C15 C1 N1 B1 -14.9(5) .
C2 C1 N1 B1 174.4(3) .
C5 C6 N2 C9 164.6(3) .
C42 C6 N2 C9 -6.7(4) .
C5 C6 N2 B1 -17.4(6) .
C42 C6 N2 B1 171.3(4) .
C10 C9 N2 C6 -163.5(4) .
C8 C9 N2 C6 6.9(4) .
C10 C9 N2 B1 18.5(6) .
C8 C9 N2 B1 -171.1(4) .
C15 C14 N3 C11 -161.6(3) .
C13 C14 N3 C11 6.2(4) .
C15 C14 N3 B1 10.5(5) .
C13 C14 N3 B1 178.4(3) .
C10 C11 N3 C14 160.6(3) .
C12 C11 N3 C14 -6.6(4) .
C10 C11 N3 B1 -11.7(5) .
C12 C11 N3 B1 -178.9(3) .
C6 N2 B1 O1 -88.1(4) .
C9 N2 B1 O1 89.7(4) .
C6 N2 B1 N1 36.8(5) .
C9 N2 B1 N1 -145.4(3) .
C6 N2 B1 N3 146.8(3) .
C9 N2 B1 N3 -35.4(5) .
C4 N1 B1 O1 85.8(4) .
C1 N1 B1 O1 -95.6(4) .
C4 N1 B1 N2 -36.3(4) .
C1 N1 B1 N2 142.2(3) .
C4 N1 B1 N3 -147.0(3) .
C1 N1 B1 N3 31.6(5) .
C14 N3 B1 O1 98.0(4) .
C11 N3 B1 O1 -90.8(4) .
C14 N3 B1 N2 -139.8(3) .
C11 N3 B1 N2 31.5(5) .
C14 N3 B1 N1 -29.1(5) .
C11 N3 B1 N1 142.2(3) .
N2 B1 O1 C38 -179.7(3) .
N1 B1 O1 C38 61.0(4) .
N3 B1 O1 C38 -60.4(4) .
C9 C8 C42 C6 0.4(5) .
N2 C6 C42 C8 3.7(4) .
C5 C6 C42 C8 -165.6(4) .
C43 C43 C46 C45 169(5) 2_666
